data_7126096
loop_
_publ_author_name
'Lapsheva, Ekaterina N.'
'Cheisson, Thibault'
'\'Alvarez Lamsfus, Carlos'
'Carroll, Patrick J.'
'Gau, Michael R.'
'Maron, Laurent'
'Schelter, Eric J.'

_publ_section_title
;
 Reactivity of Ce(iv) imido compounds with heteroallenes.
;
_journal_issue 35
_journal_name_full 'Chemical communications (Cambridge, England)'
_journal_page_first 4781
_journal_page_last 4784
_journal_paper_doi 10.1039/c9cc10052k
_journal_volume 56
_journal_year 2020
_chemical_formula_moiety 'C58 H71 Ce F12 K N6 O8'
_chemical_formula_sum 'C58 H71 Ce F12 K N6 O8'
_chemical_formula_weight 1387.42
_space_group_crystal_system monoclinic
_space_group_IT_number 14
_space_group_name_Hall '-P 2ybc'
_space_group_name_H-M_alt 'P 1 21/c 1'
_atom_sites_solution_hydrogens geom
_atom_sites_solution_primary dual
_audit_creation_date 2018-08-15
_audit_creation_method
;
Olex2 1.2
(compiled 2018.05.29 svn.r3508 for OlexSys, GUI svn.r5506)
;
_audit_update_record
;
2019-08-29 deposited with the CCDC.	2020-03-02 downloaded from the CCDC.
;
_cell_angle_alpha 90
_cell_angle_beta 105.9210(10)
_cell_angle_gamma 90
_cell_formula_units_Z 4
_cell_length_a 25.0707(10)
_cell_length_b 15.4308(6)
_cell_length_c 16.9537(6)
_cell_measurement_reflns_used 9679
_cell_measurement_temperature 100
_cell_measurement_theta_max 27.541
_cell_measurement_theta_min 2.920
_cell_volume 6307.1(4)
_computing_cell_refinement 'SAINT V8.38A (2016)'
_computing_data_collection 'Bruker APEX3 v2016.1-0'
_computing_data_reduction 'SAINT V8.38A (2016)'
_computing_publication_material 'Olex2 (Dolomanov et al., 2009)'
_computing_structure_refinement 'ShelXL (Sheldrick, 2015)'
_computing_structure_solution 'ShelXT (Sheldrick, 2015)'
_diffrn_ambient_temperature 100
_diffrn_measured_fraction_theta_full 0.998
_diffrn_measured_fraction_theta_max 0.997
_diffrn_measurement_device 'CMOS area detector'
_diffrn_measurement_device_type 'Bruker D8QUEST'
_diffrn_measurement_method '\w and \f scans'
_diffrn_radiation_monochromator graphite
_diffrn_radiation_type MoK\a
_diffrn_radiation_wavelength 0.71073
_diffrn_reflns_av_R_equivalents 0.0681
_diffrn_reflns_av_unetI/netI 0.0300
_diffrn_reflns_Laue_measured_fraction_full 0.998
_diffrn_reflns_Laue_measured_fraction_max 0.997
_diffrn_reflns_limit_h_max 32
_diffrn_reflns_limit_h_min -32
_diffrn_reflns_limit_k_max 20
_diffrn_reflns_limit_k_min -18
_diffrn_reflns_limit_l_max 22
_diffrn_reflns_limit_l_min -22
_diffrn_reflns_number 203202
_diffrn_reflns_point_group_measured_fraction_full 0.998
_diffrn_reflns_point_group_measured_fraction_max 0.997
_diffrn_reflns_theta_full 25.242
_diffrn_reflns_theta_max 27.551
_diffrn_reflns_theta_min 2.920
_diffrn_source 'sealed tube'
_exptl_absorpt_coefficient_mu 0.879
_exptl_absorpt_correction_T_max 0.7456
_exptl_absorpt_correction_T_min 0.7108
_exptl_absorpt_correction_type multi-scan
_exptl_absorpt_process_details 'SADABS v2016/2'
_exptl_crystal_colour 'dark red'
_exptl_crystal_density_diffrn 1.461
_exptl_crystal_description block
_exptl_crystal_F_000 2840
_exptl_crystal_size_max 0.12
_exptl_crystal_size_mid 0.11
_exptl_crystal_size_min 0.09
_refine_diff_density_max 1.909
_refine_diff_density_min -0.936
_refine_diff_density_rms 0.095
_refine_ls_extinction_method none
_refine_ls_goodness_of_fit_ref 1.094
_refine_ls_hydrogen_treatment constr
_refine_ls_matrix_type full
_refine_ls_number_parameters 788
_refine_ls_number_reflns 14515
_refine_ls_number_restraints 0
_refine_ls_restrained_S_all 1.094
_refine_ls_R_factor_all 0.0523
_refine_ls_R_factor_gt 0.0395
_refine_ls_shift/su_max 0.002
_refine_ls_shift/su_mean 0.000
_refine_ls_structure_factor_coef Fsqd
_refine_ls_weighting_details 'w=1/[\s^2^(Fo^2^)+(0.0058P)^2^+18.7323P] where P=(Fo^2^+2Fc^2^)/3'
_refine_ls_weighting_scheme calc
_refine_ls_wR_factor_gt 0.0738
_refine_ls_wR_factor_ref 0.0789
_reflns_number_gt 12166
_reflns_number_total 14515
_reflns_threshold_expression 'I > 2\s(I)'
_cod_data_source_file c9cc10052k2.cif
_cod_data_source_block 40281
_cod_depositor_comments 'Adding full bibliography for 7126096--7126098.cif.'
_cod_database_code 7126096
_shelx_shelxl_version_number 2017/1

loop_
_space_group_symop_operation_xyz
'x, y, z'
'-x, y+1/2, -z+1/2'
'-x, -y, -z'
'x, -y-1/2, z-1/2'

loop_
_atom_site_label
_atom_site_type_symbol
_atom_site_fract_x
_atom_site_fract_y
_atom_site_fract_z
_atom_site_U_iso_or_equiv
_atom_site_adp_type
_atom_site_occupancy
_atom_site_site_symmetry_order
_atom_site_calc_flag
_atom_site_refinement_flags_posn
_atom_site_refinement_flags_adp
_atom_site_refinement_flags_occupancy
_atom_site_disorder_assembly
_atom_site_disorder_group
Ce1 Ce 0.78629(2) 0.44568(2) 0.60515(2) 0.01177(4) Uani 1 1 d . . . . .
K1 K 0.66158(3) 0.42869(4) 0.38472(4) 0.02093(14) Uani 1 1 d . . . . .
F1 F 0.97537(7) 0.25804(14) 0.48509(11) 0.0328(5) Uani 1 1 d . . . . .
F2 F 1.01142(7) 0.27208(13) 0.61423(11) 0.0282(4) Uani 1 1 d . . . . .
F3 F 1.01474(7) 0.14973(12) 0.55634(13) 0.0334(5) Uani 1 1 d . . . . .
F4 F 0.86864(9) 0.03645(14) 0.75295(11) 0.0389(5) Uani 1 1 d . . . . .
F5 F 0.90297(9) -0.04202(14) 0.67395(16) 0.0474(6) Uani 1 1 d . . . . .
F6 F 0.81529(7) -0.01789(12) 0.64355(11) 0.0282(4) Uani 1 1 d . . . . .
F7 F 0.58217(8) -0.06925(12) 0.49617(12) 0.0344(5) Uani 1 1 d . . . . .
F8 F 0.60121(8) -0.04912(13) 0.38186(12) 0.0322(4) Uani 1 1 d . . . . .
F9 F 0.51872(8) -0.02384(13) 0.39340(14) 0.0421(5) Uani 1 1 d . . . . .
F10 F 0.53880(9) 0.35722(14) 0.52128(18) 0.0532(7) Uani 1 1 d . . . . .
F11 F 0.50642(10) 0.25276(17) 0.57881(15) 0.0547(7) Uani 1 1 d . . . . .
F12 F 0.47598(9) 0.27477(16) 0.45097(16) 0.0522(6) Uani 1 1 d . . . . .
O1 O 0.75174(8) 0.50107(12) 0.48087(12) 0.0167(4) Uani 1 1 d . . . . .
O2 O 0.73755(8) 0.41388(12) 0.68955(12) 0.0168(4) Uani 1 1 d . . . . .
O3 O 0.86923(8) 0.39304(12) 0.64505(11) 0.0145(4) Uani 1 1 d . . . . .
O4 O 0.70941(8) 0.35520(13) 0.52576(12) 0.0168(4) Uani 1 1 d . . . . .
O5 O 0.57308(10) 0.31718(16) 0.32119(14) 0.0363(6) Uani 1 1 d . . . . .
O6 O 0.55869(10) 0.49682(18) 0.33439(17) 0.0415(6) Uani 1 1 d . . . . .
O7 O 0.66165(10) 0.51974(18) 0.23931(14) 0.0386(6) Uani 1 1 d . . . . .
O8 O 0.70112(11) 0.34741(18) 0.27571(16) 0.0413(6) Uani 1 1 d . . . . .
N1 N 0.79134(9) 0.57003(15) 0.50255(14) 0.0157(5) Uani 1 1 d . . . . .
N2 N 0.72663(9) 0.50388(15) 0.69974(14) 0.0158(5) Uani 1 1 d . . . . .
N3 N 0.88454(9) 0.45134(14) 0.71290(13) 0.0121(4) Uani 1 1 d . . . . .
N4 N 0.82661(9) 0.63748(15) 0.69323(14) 0.0138(5) Uani 1 1 d . . . . .
N5 N 0.79296(9) 0.30003(15) 0.54896(14) 0.0162(5) Uani 1 1 d . . . . .
N6 N 0.71695(9) 0.20384(15) 0.51138(14) 0.0166(5) Uani 1 1 d . . . . .
C1 C 0.83026(11) 0.70273(18) 0.63108(17) 0.0170(6) Uani 1 1 d . . . . .
H1a H 0.860848 0.686480 0.607457 0.020 Uiso 1 1 calc R . . . .
H1b H 0.839636 0.759562 0.658478 0.020 Uiso 1 1 calc R . . . .
C2 C 0.77756(12) 0.71215(19) 0.56223(18) 0.0186(6) Uani 1 1 d . . . . .
C3 C 0.74489(13) 0.7859(2) 0.5609(2) 0.0242(7) Uani 1 1 d . . . . .
H3 H 0.756461 0.828028 0.603044 0.029 Uiso 1 1 calc R . . . .
C4 C 0.69619(14) 0.7990(2) 0.4998(2) 0.0306(8) Uani 1 1 d . . . . .
H4 H 0.674961 0.850139 0.499304 0.037 Uiso 1 1 calc R . . . .
C5 C 0.67874(13) 0.7369(2) 0.4395(2) 0.0297(7) Uani 1 1 d . . . . .
H5 H 0.645193 0.745139 0.397416 0.036 Uiso 1 1 calc R . . . .
C6 C 0.70998(12) 0.6627(2) 0.44003(19) 0.0236(6) Uani 1 1 d . . . . .
H6 H 0.697417 0.620126 0.398629 0.028 Uiso 1 1 calc R . . . .
C7 C 0.75979(11) 0.64979(19) 0.50086(17) 0.0173(6) Uani 1 1 d . . . . .
C8 C 0.82793(11) 0.56793(19) 0.44365(17) 0.0178(6) Uani 1 1 d . . . . .
C9 C 0.87455(12) 0.6339(2) 0.47205(19) 0.0223(6) Uani 1 1 d . . . . .
H9a H 0.858639 0.691549 0.474214 0.033 Uiso 1 1 calc GR . . . .
H9b H 0.897352 0.634557 0.433449 0.033 Uiso 1 1 calc GR . . . .
H9c H 0.897618 0.617923 0.526728 0.033 Uiso 1 1 calc GR . . . .
C10 C 0.85296(13) 0.4774(2) 0.44876(18) 0.0212(6) Uani 1 1 d . . . . .
H10a H 0.872967 0.464523 0.505807 0.032 Uiso 1 1 calc GR . . . .
H10b H 0.878710 0.474691 0.414552 0.032 Uiso 1 1 calc GR . . . .
H10c H 0.823283 0.434793 0.429206 0.032 Uiso 1 1 calc GR . . . .
C11 C 0.79486(13) 0.5880(2) 0.35541(18) 0.0239(6) Uani 1 1 d . . . . .
H11a H 0.762995 0.548748 0.339017 0.036 Uiso 1 1 calc GR . . . .
H11b H 0.818669 0.579993 0.318783 0.036 Uiso 1 1 calc GR . . . .
H11c H 0.781747 0.648064 0.351919 0.036 Uiso 1 1 calc GR . . . .
C12 C 0.78540(12) 0.66781(18) 0.73513(17) 0.0172(6) Uani 1 1 d . . . . .
H12a H 0.748870 0.673975 0.694248 0.021 Uiso 1 1 calc R . . . .
H12b H 0.796614 0.725635 0.759335 0.021 Uiso 1 1 calc R . . . .
C13 C 0.77990(11) 0.60670(18) 0.80173(17) 0.0163(6) Uani 1 1 d . . . . .
C14 C 0.80394(13) 0.6282(2) 0.88410(18) 0.0234(6) Uani 1 1 d . . . . .
H14 H 0.821277 0.683125 0.897106 0.028 Uiso 1 1 calc R . . . .
C15 C 0.80309(13) 0.5716(2) 0.94699(18) 0.0258(7) Uani 1 1 d . . . . .
H15 H 0.819999 0.587487 1.002346 0.031 Uiso 1 1 calc R . . . .
C16 C 0.77755(13) 0.4917(2) 0.92907(19) 0.0245(7) Uani 1 1 d . . . . .
H16 H 0.777104 0.452365 0.972028 0.029 Uiso 1 1 calc R . . . .
C17 C 0.75263(12) 0.4692(2) 0.84814(18) 0.0203(6) Uani 1 1 d . . . . .
H17 H 0.735103 0.414369 0.835803 0.024 Uiso 1 1 calc R . . . .
C18 C 0.75307(11) 0.52649(19) 0.78472(17) 0.0168(6) Uani 1 1 d . . . . .
C19 C 0.66373(11) 0.5177(2) 0.67379(18) 0.0197(6) Uani 1 1 d . . . . .
C20 C 0.64961(13) 0.6067(2) 0.7025(2) 0.0318(8) Uani 1 1 d . . . . .
H20a H 0.663957 0.610639 0.762273 0.048 Uiso 1 1 calc GR . . . .
H20b H 0.609265 0.614391 0.686704 0.048 Uiso 1 1 calc GR . . . .
H20c H 0.666573 0.652043 0.676869 0.048 Uiso 1 1 calc GR . . . .
C21 C 0.63426(12) 0.4474(2) 0.7091(2) 0.0282(7) Uani 1 1 d . . . . .
H21a H 0.645858 0.390268 0.694702 0.042 Uiso 1 1 calc GR . . . .
H21b H 0.594057 0.453586 0.686444 0.042 Uiso 1 1 calc GR . . . .
H21c H 0.643939 0.453125 0.768955 0.042 Uiso 1 1 calc GR . . . .
C22 C 0.64513(12) 0.5146(2) 0.58039(19) 0.0253(7) Uani 1 1 d . . . . .
H22a H 0.664260 0.560031 0.558239 0.038 Uiso 1 1 calc GR . . . .
H22b H 0.604979 0.524053 0.561237 0.038 Uiso 1 1 calc GR . . . .
H22c H 0.654185 0.457851 0.561619 0.038 Uiso 1 1 calc GR . . . .
C23 C 0.88175(11) 0.63402(18) 0.75437(17) 0.0168(6) Uani 1 1 d . . . . .
H23a H 0.879216 0.597704 0.801348 0.020 Uiso 1 1 calc R . . . .
H23b H 0.892656 0.693190 0.775201 0.020 Uiso 1 1 calc R . . . .
C24 C 0.92554(11) 0.59752(18) 0.71842(16) 0.0147(5) Uani 1 1 d . . . . .
C25 C 0.96637(11) 0.65201(19) 0.70371(18) 0.0189(6) Uani 1 1 d . . . . .
H25 H 0.967505 0.711080 0.719885 0.023 Uiso 1 1 calc R . . . .
C26 C 1.00522(12) 0.6214(2) 0.66595(19) 0.0225(6) Uani 1 1 d . . . . .
H26 H 1.033448 0.658814 0.658119 0.027 Uiso 1 1 calc R . . . .
C27 C 1.00267(11) 0.5362(2) 0.63972(18) 0.0215(6) Uani 1 1 d . . . . .
H27 H 1.028066 0.515658 0.611464 0.026 Uiso 1 1 calc R . . . .
C28 C 0.96309(11) 0.48079(19) 0.65468(17) 0.0173(6) Uani 1 1 d . . . . .
H28 H 0.961502 0.422269 0.636772 0.021 Uiso 1 1 calc R . . . .
C29 C 0.92542(11) 0.51056(18) 0.69603(16) 0.0136(5) Uani 1 1 d . . . . .
C30 C 0.90632(11) 0.39698(18) 0.79007(17) 0.0161(6) Uani 1 1 d . . . . .
C31 C 0.91775(13) 0.4560(2) 0.86544(17) 0.0222(6) Uani 1 1 d . . . . .
H31a H 0.944599 0.500738 0.861242 0.033 Uiso 1 1 calc GR . . . .
H31b H 0.932859 0.421538 0.915090 0.033 Uiso 1 1 calc GR . . . .
H31c H 0.883103 0.483616 0.868232 0.033 Uiso 1 1 calc GR . . . .
C32 C 0.95940(12) 0.3488(2) 0.78910(19) 0.0216(6) Uani 1 1 d . . . . .
H32a H 0.952600 0.313554 0.739224 0.032 Uiso 1 1 calc GR . . . .
H32b H 0.970720 0.311103 0.837356 0.032 Uiso 1 1 calc GR . . . .
H32c H 0.988904 0.390762 0.790099 0.032 Uiso 1 1 calc GR . . . .
C33 C 0.86169(12) 0.33187(19) 0.79411(18) 0.0210(6) Uani 1 1 d . . . . .
H33a H 0.826547 0.362271 0.788659 0.032 Uiso 1 1 calc GR . . . .
H33b H 0.872585 0.301482 0.846870 0.032 Uiso 1 1 calc GR . . . .
H33c H 0.857165 0.289844 0.749416 0.032 Uiso 1 1 calc GR . . . .
C34 C 0.73750(11) 0.28330(18) 0.52831(16) 0.0148(5) Uani 1 1 d . . . . .
C35 C 0.83335(11) 0.23541(18) 0.56684(16) 0.0139(5) Uani 1 1 d . . . . .
C36 C 0.88388(11) 0.25176(18) 0.54959(16) 0.0145(5) Uani 1 1 d . . . . .
H36 H 0.888405 0.303820 0.522209 0.017 Uiso 1 1 calc R . . . .
C37 C 0.92747(11) 0.19336(18) 0.57172(16) 0.0150(5) Uani 1 1 d . . . . .
C38 C 0.92294(11) 0.11595(19) 0.61149(17) 0.0171(6) Uani 1 1 d . . . . .
H38 H 0.952975 0.076243 0.626821 0.021 Uiso 1 1 calc R . . . .
C39 C 0.87245(12) 0.09930(18) 0.62781(17) 0.0171(6) Uani 1 1 d . . . . .
C40 C 0.82869(11) 0.15760(19) 0.60651(16) 0.0168(6) Uani 1 1 d . . . . .
H40 H 0.794956 0.144345 0.619134 0.020 Uiso 1 1 calc R . . . .
C41 C 0.98185(11) 0.21760(19) 0.55671(17) 0.0176(6) Uani 1 1 d . . . . .
C42 C 0.86550(12) 0.0194(2) 0.67348(19) 0.0237(6) Uani 1 1 d . . . . .
C43 C 0.66110(11) 0.18638(18) 0.49826(17) 0.0166(6) Uani 1 1 d . . . . .
C44 C 0.64358(11) 0.10238(19) 0.46950(17) 0.0177(6) Uani 1 1 d . . . . .
H44 H 0.669943 0.062800 0.459292 0.021 Uiso 1 1 calc R . . . .
C45 C 0.58868(12) 0.07607(19) 0.45572(17) 0.0192(6) Uani 1 1 d . . . . .
C46 C 0.54870(12) 0.1318(2) 0.46888(18) 0.0207(6) Uani 1 1 d . . . . .
H46 H 0.511132 0.114074 0.458695 0.025 Uiso 1 1 calc R . . . .
C47 C 0.56542(12) 0.2143(2) 0.49743(19) 0.0215(6) Uani 1 1 d . . . . .
C48 C 0.62007(12) 0.24130(19) 0.51365(18) 0.0185(6) Uani 1 1 d . . . . .
H48 H 0.630050 0.297576 0.535435 0.022 Uiso 1 1 calc R . . . .
C49 C 0.57289(12) -0.0152(2) 0.4310(2) 0.0245(7) Uani 1 1 d . . . . .
C50 C 0.52243(13) 0.2746(2) 0.5125(2) 0.0297(7) Uani 1 1 d . . . . .
C51 C 0.53037(15) 0.3619(3) 0.2661(2) 0.0424(10) Uani 1 1 d . . . . .
H51a H 0.498245 0.322906 0.245246 0.051 Uiso 1 1 calc R . . . .
H51b H 0.543097 0.382074 0.218894 0.051 Uiso 1 1 calc R . . . .
C52 C 0.51332(14) 0.4383(3) 0.3086(2) 0.0409(9) Uani 1 1 d . . . . .
H52a H 0.481532 0.468163 0.270590 0.049 Uiso 1 1 calc R . . . .
H52b H 0.501562 0.418287 0.356682 0.049 Uiso 1 1 calc R . . . .
C53 C 0.58682(18) 0.2398(3) 0.2866(2) 0.0456(10) Uani 1 1 d . . . . .
H53a H 0.599879 0.253790 0.238612 0.068 Uiso 1 1 calc GR . . . .
H53b H 0.553945 0.202654 0.269752 0.068 Uiso 1 1 calc GR . . . .
H53c H 0.616166 0.209359 0.327307 0.068 Uiso 1 1 calc GR . . . .
C54 C 0.54346(17) 0.5719(3) 0.3706(3) 0.0536(12) Uani 1 1 d . . . . .
H54a H 0.528869 0.555192 0.416437 0.080 Uiso 1 1 calc GR . . . .
H54b H 0.514897 0.603543 0.329659 0.080 Uiso 1 1 calc GR . . . .
H54c H 0.576057 0.609057 0.390814 0.080 Uiso 1 1 calc GR . . . .
C55 C 0.66436(18) 0.4604(3) 0.1768(2) 0.0518(12) Uani 1 1 d . . . . .
H55a H 0.671269 0.492284 0.129937 0.062 Uiso 1 1 calc R . . . .
H55b H 0.628447 0.429783 0.157208 0.062 Uiso 1 1 calc R . . . .
C56 C 0.70980(16) 0.3957(3) 0.2084(2) 0.0442(10) Uani 1 1 d . . . . .
H56a H 0.711377 0.355385 0.163644 0.053 Uiso 1 1 calc R . . . .
H56b H 0.745818 0.426309 0.226190 0.053 Uiso 1 1 calc R . . . .
C57 C 0.6245(2) 0.5880(3) 0.2085(3) 0.0565(12) Uani 1 1 d . . . . .
H57a H 0.587666 0.564274 0.182198 0.085 Uiso 1 1 calc GR . . . .
H57b H 0.637676 0.621148 0.168233 0.085 Uiso 1 1 calc GR . . . .
H57c H 0.622315 0.626236 0.253717 0.085 Uiso 1 1 calc GR . . . .
C58 C 0.7422(2) 0.2833(3) 0.3039(3) 0.0623(14) Uani 1 1 d . . . . .
H58a H 0.778970 0.310135 0.316689 0.093 Uiso 1 1 calc GR . . . .
H58b H 0.739125 0.239306 0.261233 0.093 Uiso 1 1 calc GR . . . .
H58c H 0.736848 0.256014 0.353415 0.093 Uiso 1 1 calc GR . . . .

loop_
_atom_site_aniso_label
_atom_site_aniso_U_11
_atom_site_aniso_U_22
_atom_site_aniso_U_33
_atom_site_aniso_U_23
_atom_site_aniso_U_13
_atom_site_aniso_U_12
Ce1 0.01093(7) 0.01201(7) 0.01270(7) 0.00070(6) 0.00378(5) -0.00071(6)
K1 0.0175(3) 0.0269(4) 0.0160(3) -0.0034(3) 0.0007(2) 0.0043(3)
F1 0.0249(9) 0.0533(13) 0.0236(10) 0.0154(9) 0.0122(8) 0.0023(9)
F2 0.0209(9) 0.0371(11) 0.0280(10) -0.0091(8) 0.0093(7) -0.0113(8)
F3 0.0233(9) 0.0253(10) 0.0582(13) 0.0026(9) 0.0222(9) 0.0068(8)
F4 0.0445(12) 0.0488(13) 0.0192(9) 0.0081(9) 0.0016(8) -0.0186(10)
F5 0.0392(12) 0.0310(12) 0.0809(17) 0.0303(12) 0.0312(12) 0.0153(10)
F6 0.0291(10) 0.0235(9) 0.0301(10) 0.0033(8) 0.0050(8) -0.0100(8)
F7 0.0427(11) 0.0239(10) 0.0391(11) 0.0023(9) 0.0154(9) -0.0057(9)
F8 0.0392(11) 0.0270(10) 0.0340(10) -0.0127(9) 0.0160(9) -0.0104(9)
F9 0.0234(10) 0.0314(11) 0.0623(15) -0.0151(10) -0.0038(9) -0.0087(9)
F10 0.0319(12) 0.0277(12) 0.107(2) -0.0174(13) 0.0304(13) -0.0008(9)
F11 0.0616(15) 0.0604(16) 0.0573(15) 0.0023(13) 0.0419(13) 0.0180(13)
F12 0.0248(11) 0.0561(15) 0.0684(16) -0.0104(13) 0.0003(10) 0.0163(10)
O1 0.0173(10) 0.0145(10) 0.0176(10) 0.0003(8) 0.0035(8) -0.0039(8)
O2 0.0185(10) 0.0138(10) 0.0193(10) -0.0018(8) 0.0073(8) -0.0007(8)
O3 0.0147(9) 0.0129(9) 0.0143(9) -0.0044(8) 0.0016(7) -0.0003(7)
O4 0.0147(9) 0.0154(10) 0.0198(10) -0.0006(8) 0.0038(8) 0.0000(8)
O5 0.0429(14) 0.0307(13) 0.0276(13) -0.0011(11) -0.0032(11) 0.0009(11)
O6 0.0272(13) 0.0411(15) 0.0561(17) -0.0030(13) 0.0111(12) 0.0144(11)
O7 0.0324(13) 0.0588(18) 0.0220(12) 0.0010(12) 0.0033(10) 0.0052(12)
O8 0.0423(15) 0.0487(17) 0.0389(15) -0.0057(13) 0.0211(12) 0.0145(13)
N1 0.0149(11) 0.0155(12) 0.0171(11) 0.0027(9) 0.0051(9) -0.0017(9)
N2 0.0147(11) 0.0138(12) 0.0196(12) -0.0015(9) 0.0059(9) -0.0003(9)
N3 0.0134(10) 0.0092(10) 0.0131(10) -0.0027(9) 0.0025(8) -0.0022(9)
N4 0.0150(11) 0.0115(11) 0.0152(11) 0.0003(9) 0.0045(9) 0.0000(9)
N5 0.0117(11) 0.0166(12) 0.0199(12) -0.0027(10) 0.0036(9) -0.0008(9)
N6 0.0120(11) 0.0166(12) 0.0206(12) -0.0044(10) 0.0035(9) -0.0027(9)
C1 0.0177(14) 0.0121(13) 0.0202(14) 0.0015(11) 0.0038(11) -0.0031(11)
C2 0.0212(14) 0.0142(14) 0.0213(15) 0.0095(11) 0.0071(12) 0.0012(11)
C3 0.0299(16) 0.0147(15) 0.0292(17) 0.0017(12) 0.0104(13) 0.0032(12)
C4 0.0267(17) 0.0210(16) 0.044(2) 0.0091(15) 0.0102(15) 0.0121(14)
C5 0.0221(16) 0.0280(18) 0.0347(18) 0.0100(15) 0.0006(14) 0.0076(14)
C6 0.0214(15) 0.0230(16) 0.0245(16) 0.0043(13) 0.0030(12) 0.0015(13)
C7 0.0164(13) 0.0156(14) 0.0209(14) 0.0067(11) 0.0067(11) 0.0011(11)
C8 0.0191(13) 0.0200(15) 0.0161(13) 0.0039(11) 0.0080(11) 0.0012(11)
C9 0.0225(15) 0.0226(16) 0.0240(15) 0.0038(13) 0.0101(12) -0.0017(12)
C10 0.0256(15) 0.0212(15) 0.0209(15) 0.0026(12) 0.0132(12) 0.0036(12)
C11 0.0274(16) 0.0277(16) 0.0179(15) 0.0039(13) 0.0083(12) 0.0025(13)
C12 0.0202(14) 0.0119(13) 0.0209(14) -0.0027(11) 0.0077(11) 0.0017(11)
C13 0.0183(13) 0.0145(14) 0.0175(14) -0.0022(11) 0.0074(11) 0.0026(11)
C14 0.0284(16) 0.0221(16) 0.0216(15) -0.0090(13) 0.0101(13) -0.0036(13)
C15 0.0291(16) 0.0345(19) 0.0158(14) -0.0045(13) 0.0096(12) 0.0007(14)
C16 0.0246(15) 0.0316(18) 0.0202(15) 0.0039(13) 0.0112(12) 0.0043(13)
C17 0.0195(14) 0.0216(15) 0.0227(15) 0.0009(12) 0.0107(12) -0.0007(12)
C18 0.0165(13) 0.0207(14) 0.0164(13) -0.0014(11) 0.0097(11) 0.0019(11)
C19 0.0137(13) 0.0224(15) 0.0237(15) -0.0043(12) 0.0065(11) -0.0008(11)
C20 0.0173(15) 0.0314(19) 0.046(2) -0.0118(16) 0.0074(14) 0.0065(13)
C21 0.0168(14) 0.0359(18) 0.0343(17) 0.0038(16) 0.0109(13) -0.0028(14)
C22 0.0165(14) 0.0340(18) 0.0248(16) 0.0015(14) 0.0046(12) 0.0049(13)
C23 0.0186(14) 0.0119(13) 0.0183(14) -0.0020(11) 0.0025(11) -0.0038(11)
C24 0.0144(13) 0.0142(13) 0.0136(13) 0.0019(11) 0.0005(10) -0.0005(11)
C25 0.0177(14) 0.0140(14) 0.0230(15) 0.0039(12) 0.0024(11) -0.0019(11)
C26 0.0154(14) 0.0244(16) 0.0271(16) 0.0077(13) 0.0049(12) -0.0045(12)
C27 0.0140(13) 0.0300(17) 0.0214(15) 0.0037(12) 0.0067(11) 0.0013(12)
C28 0.0152(13) 0.0176(14) 0.0190(14) -0.0001(11) 0.0043(11) 0.0002(11)
C29 0.0107(12) 0.0151(13) 0.0138(13) 0.0016(11) 0.0013(10) 0.0000(10)
C30 0.0153(13) 0.0132(13) 0.0186(14) 0.0029(11) 0.0025(11) 0.0009(11)
C31 0.0301(16) 0.0175(15) 0.0177(14) 0.0047(12) 0.0041(12) 0.0007(13)
C32 0.0182(14) 0.0202(15) 0.0259(16) 0.0065(12) 0.0051(12) 0.0044(12)
C33 0.0225(15) 0.0180(15) 0.0227(15) 0.0024(12) 0.0064(12) -0.0026(12)
C34 0.0147(13) 0.0168(14) 0.0125(13) -0.0009(11) 0.0029(10) 0.0003(11)
C35 0.0137(12) 0.0146(13) 0.0121(12) -0.0061(10) 0.0013(10) -0.0003(10)
C36 0.0159(13) 0.0127(13) 0.0145(13) -0.0021(10) 0.0035(10) -0.0021(10)
C37 0.0149(13) 0.0168(14) 0.0133(13) -0.0030(11) 0.0038(10) -0.0014(11)
C38 0.0167(13) 0.0190(14) 0.0148(13) -0.0009(11) 0.0026(11) 0.0019(11)
C39 0.0210(14) 0.0160(14) 0.0134(13) 0.0010(11) 0.0034(11) -0.0010(11)
C40 0.0165(13) 0.0194(14) 0.0144(13) -0.0032(11) 0.0043(11) -0.0037(11)
C41 0.0163(13) 0.0194(14) 0.0176(14) 0.0007(11) 0.0055(11) 0.0005(11)
C42 0.0189(14) 0.0254(16) 0.0266(16) 0.0050(13) 0.0058(12) -0.0012(12)
C43 0.0172(13) 0.0165(14) 0.0147(13) -0.0019(11) 0.0020(11) -0.0009(11)
C44 0.0160(13) 0.0183(14) 0.0178(14) -0.0007(11) 0.0029(11) -0.0004(11)
C45 0.0178(14) 0.0205(15) 0.0168(14) 0.0005(11) 0.0006(11) -0.0035(11)
C46 0.0133(13) 0.0236(16) 0.0244(15) 0.0009(12) 0.0039(11) -0.0041(12)
C47 0.0169(14) 0.0237(16) 0.0251(16) -0.0017(13) 0.0075(12) -0.0025(12)
C48 0.0185(14) 0.0169(14) 0.0211(14) -0.0044(12) 0.0070(11) -0.0021(11)
C49 0.0180(14) 0.0237(16) 0.0300(17) -0.0044(13) 0.0035(12) -0.0037(12)
C50 0.0193(15) 0.0274(18) 0.044(2) -0.0037(15) 0.0118(14) -0.0035(13)
C51 0.0294(19) 0.056(3) 0.035(2) -0.0076(19) -0.0038(15) 0.0057(18)
C52 0.0224(16) 0.062(3) 0.036(2) -0.0038(19) 0.0038(14) 0.0070(18)
C53 0.062(3) 0.031(2) 0.035(2) -0.0049(17) -0.0014(19) 0.0000(19)
C54 0.040(2) 0.049(3) 0.068(3) -0.014(2) 0.008(2) 0.020(2)
C55 0.049(2) 0.084(4) 0.0204(18) -0.002(2) 0.0059(16) -0.002(2)
C56 0.035(2) 0.068(3) 0.034(2) -0.021(2) 0.0163(16) -0.0009(19)
C57 0.074(3) 0.056(3) 0.034(2) 0.013(2) 0.005(2) 0.014(2)
C58 0.063(3) 0.056(3) 0.066(3) -0.021(2) 0.013(2) 0.032(2)

loop_
_atom_type_symbol
_atom_type_description
_atom_type_scat_dispersion_real
_atom_type_scat_dispersion_imag
_atom_type_scat_source
C C 0.0033 0.0016 'International Tables Vol C Tables 4.2.6.8 and 6.1.1.4'
H H 0.0000 0.0000 'International Tables Vol C Tables 4.2.6.8 and 6.1.1.4'
Ce Ce -0.2486 2.6331 'International Tables Vol C Tables 4.2.6.8 and 6.1.1.4'
F F 0.0171 0.0103 'International Tables Vol C Tables 4.2.6.8 and 6.1.1.4'
K K 0.2009 0.2494 'International Tables Vol C Tables 4.2.6.8 and 6.1.1.4'
N N 0.0061 0.0033 'International Tables Vol C Tables 4.2.6.8 and 6.1.1.4'
O O 0.0106 0.0060 'International Tables Vol C Tables 4.2.6.8 and 6.1.1.4'

loop_
_geom_angle_atom_site_label_1
_geom_angle_atom_site_label_2
_geom_angle_atom_site_label_3
_geom_angle
_geom_angle_site_symmetry_1
_geom_angle_site_symmetry_3
_geom_angle_publ_flag
O1 Ce1 K1 34.07(5) . . ?
O1 Ce1 O4 69.86(7) . . ?
O1 Ce1 N1 33.20(7) . . ?
O1 Ce1 N2 107.95(7) . . ?
O1 Ce1 N3 133.87(7) . . ?
O1 Ce1 N5 91.97(7) . . ?
O1 Ce1 C34 84.30(7) . . ?
O2 Ce1 K1 99.02(5) . . ?
O2 Ce1 O1 124.60(7) . . ?
O2 Ce1 O4 74.63(7) . . ?
O2 Ce1 N1 137.77(7) . . ?
O2 Ce1 N2 33.02(7) . . ?
O2 Ce1 N3 97.95(7) . . ?
O2 Ce1 N5 99.11(7) . . ?
O2 Ce1 C34 81.87(7) . . ?
O3 Ce1 K1 132.63(5) . . ?
O3 Ce1 O1 122.26(7) . . ?
O3 Ce1 O2 112.02(7) . . ?
O3 Ce1 O4 120.01(7) . . ?
O3 Ce1 N1 105.42(7) . . ?
O3 Ce1 N2 126.60(7) . . ?
O3 Ce1 N3 32.77(7) . . ?
O3 Ce1 N5 67.46(7) . . ?
O3 Ce1 C34 93.80(7) . . ?
O4 Ce1 K1 36.10(5) . . ?
O4 Ce1 N1 103.06(7) . . ?
O4 Ce1 N2 92.07(7) . . ?
O4 Ce1 N3 147.27(7) . . ?
O4 Ce1 N5 52.92(7) . . ?
O4 Ce1 C34 26.27(7) . . ?
N1 Ce1 K1 67.14(5) . . ?
N1 Ce1 N2 107.10(7) . . ?
N1 Ce1 N3 103.30(7) . . ?
N1 Ce1 C34 114.94(7) . . ?
N2 Ce1 K1 98.96(5) . . ?
N2 Ce1 N3 98.38(7) . . ?
N2 Ce1 C34 108.95(7) . . ?
N3 Ce1 K1 162.10(5) . . ?
N3 Ce1 C34 122.21(7) . . ?
N5 Ce1 K1 73.15(5) . . ?
N5 Ce1 N1 113.02(8) . . ?
N5 Ce1 N2 131.05(7) . . ?
N5 Ce1 N3 98.54(7) . . ?
N5 Ce1 C34 27.54(7) . . ?
C34 Ce1 K1 55.21(5) . . ?
O1 K1 O5 163.02(7) . . ?
O1 K1 O6 127.72(8) . . ?
O1 K1 O7 97.02(7) . . ?
O4 K1 O1 61.35(6) . . ?
O4 K1 O5 101.68(7) . . ?
O4 K1 O6 128.00(8) . . ?
O4 K1 O7 153.85(7) . . ?
O4 K1 O8 105.50(8) . . ?
O5 K1 O7 99.23(7) . . ?
O6 K1 O5 61.74(8) . . ?
O6 K1 O7 76.16(8) . . ?
O8 K1 O1 102.15(8) . . ?
O8 K1 O5 81.25(8) . . ?
O8 K1 O6 118.26(9) . . ?
O8 K1 O7 62.45(8) . . ?
Ce1 O1 K1 117.90(8) . . ?
N1 O1 Ce1 88.85(13) . . ?
N1 O1 K1 152.47(15) . . ?
N2 O2 Ce1 91.20(13) . . ?
N3 O3 Ce1 92.20(12) . . ?
Ce1 O4 K1 110.33(7) . . ?
C34 O4 Ce1 97.43(15) . . ?
C34 O4 K1 120.30(16) . . ?
C51 O5 K1 109.7(2) . . ?
C51 O5 C53 111.7(3) . . ?
C53 O5 K1 115.1(2) . . ?
C52 O6 K1 117.6(2) . . ?
C54 O6 K1 122.1(2) . . ?
C54 O6 C52 111.4(3) . . ?
C55 O7 K1 110.0(2) . . ?
C57 O7 K1 122.3(2) . . ?
C57 O7 C55 111.7(3) . . ?
C56 O8 K1 118.7(2) . . ?
C58 O8 K1 118.3(2) . . ?
C58 O8 C56 112.3(3) . . ?
O1 N1 Ce1 57.95(11) . . ?
O1 N1 C7 106.7(2) . . ?
O1 N1 C8 108.3(2) . . ?
C7 N1 Ce1 120.46(16) . . ?
C7 N1 C8 115.1(2) . . ?
C8 N1 Ce1 124.42(16) . . ?
O2 N2 Ce1 55.78(11) . . ?
O2 N2 C18 107.5(2) . . ?
O2 N2 C19 108.4(2) . . ?
C18 N2 Ce1 120.32(16) . . ?
C18 N2 C19 113.9(2) . . ?
C19 N2 Ce1 125.80(17) . . ?
O3 N3 Ce1 55.02(10) . . ?
O3 N3 C29 106.55(19) . . ?
O3 N3 C30 107.39(19) . . ?
C29 N3 Ce1 117.27(15) . . ?
C29 N3 C30 114.1(2) . . ?
C30 N3 Ce1 128.58(15) . . ?
C1 N4 C12 108.3(2) . . ?
C1 N4 C23 107.1(2) . . ?
C12 N4 C23 108.4(2) . . ?
C34 N5 Ce1 95.70(16) . . ?
C34 N5 C35 123.3(2) . . ?
C35 N5 Ce1 133.68(17) . . ?
C34 N6 C43 122.0(2) . . ?
N4 C1 C2 113.8(2) . . ?
C3 C2 C1 118.3(3) . . ?
C7 C2 C1 122.8(3) . . ?
C7 C2 C3 118.9(3) . . ?
C4 C3 C2 121.6(3) . . ?
C3 C4 C5 119.2(3) . . ?
C4 C5 C6 120.3(3) . . ?
C5 C6 C7 120.8(3) . . ?
C2 C7 N1 120.4(2) . . ?
C2 C7 C6 119.3(3) . . ?
C6 C7 N1 120.3(3) . . ?
C9 C8 N1 108.9(2) . . ?
C9 C8 C11 109.7(2) . . ?
C10 C8 N1 107.1(2) . . ?
C10 C8 C9 109.0(2) . . ?
C10 C8 C11 110.2(2) . . ?
C11 C8 N1 111.9(2) . . ?
N4 C12 C13 112.4(2) . . ?
C14 C13 C12 119.7(3) . . ?
C18 C13 C12 122.5(2) . . ?
C18 C13 C14 117.8(3) . . ?
C15 C14 C13 121.7(3) . . ?
C14 C15 C16 119.9(3) . . ?
C15 C16 C17 119.7(3) . . ?
C16 C17 C18 120.5(3) . . ?
C13 C18 N2 118.6(2) . . ?
C17 C18 N2 120.9(3) . . ?
C17 C18 C13 120.4(3) . . ?
C20 C19 N2 110.1(2) . . ?
C21 C19 N2 111.1(2) . . ?
C21 C19 C20 109.5(3) . . ?
C22 C19 N2 107.0(2) . . ?
C22 C19 C20 109.1(3) . . ?
C22 C19 C21 110.0(3) . . ?
N4 C23 C24 112.0(2) . . ?
C25 C24 C23 119.9(3) . . ?
C29 C24 C23 121.6(2) . . ?
C29 C24 C25 118.5(3) . . ?
C26 C25 C24 121.3(3) . . ?
C27 C26 C25 119.7(3) . . ?
C28 C27 C26 120.0(3) . . ?
C27 C28 C29 120.3(3) . . ?
C24 C29 N3 119.9(2) . . ?
C24 C29 C28 120.1(3) . . ?
C28 C29 N3 120.0(2) . . ?
N3 C30 C31 109.3(2) . . ?
N3 C30 C32 111.5(2) . . ?
C32 C30 C31 109.5(2) . . ?
C33 C30 N3 107.9(2) . . ?
C33 C30 C31 109.1(2) . . ?
C33 C30 C32 109.4(2) . . ?
Ce1 C34 K1 80.84(7) . . ?
O4 C34 Ce1 56.31(13) . . ?
O4 C34 K1 40.70(12) . . ?
O4 C34 N5 110.5(2) . . ?
O4 C34 N6 127.0(2) . . ?
N5 C34 Ce1 56.76(14) . . ?
N5 C34 K1 112.49(17) . . ?
N6 C34 Ce1 166.7(2) . . ?
N6 C34 K1 109.82(17) . . ?
N6 C34 N5 122.5(2) . . ?
N5 C35 C36 118.1(2) . . ?
N5 C35 C40 124.6(2) . . ?
C40 C35 C36 117.1(2) . . ?
C37 C36 C35 121.2(3) . . ?
C36 C37 C38 121.7(3) . . ?
C36 C37 C41 118.5(3) . . ?
C38 C37 C41 119.6(2) . . ?
C37 C38 C39 117.0(3) . . ?
C38 C39 C42 119.9(3) . . ?
C40 C39 C38 121.7(3) . . ?
C40 C39 C42 118.3(3) . . ?
C39 C40 C35 121.2(3) . . ?
F1 C41 F2 105.8(2) . . ?
F1 C41 C37 112.4(2) . . ?
F2 C41 C37 112.2(2) . . ?
F3 C41 F1 106.5(2) . . ?
F3 C41 F2 106.0(2) . . ?
F3 C41 C37 113.4(2) . . ?
F4 C42 C39 111.9(3) . . ?
F5 C42 F4 106.5(3) . . ?
F5 C42 F6 106.4(3) . . ?
F5 C42 C39 114.1(2) . . ?
F6 C42 F4 104.5(2) . . ?
F6 C42 C39 112.8(2) . . ?
N6 C43 C44 116.1(2) . . ?
N6 C43 C48 127.6(3) . . ?
C48 C43 C44 116.2(3) . . ?
C45 C44 C43 121.7(3) . . ?
C44 C45 C49 119.8(3) . . ?
C46 C45 C44 121.2(3) . . ?
C46 C45 C49 118.9(3) . . ?
C45 C46 C47 117.6(3) . . ?
C46 C47 C48 122.3(3) . . ?
C46 C47 C50 117.9(3) . . ?
C48 C47 C50 119.8(3) . . ?
C47 C48 C43 120.9(3) . . ?
F7 C49 C45 112.3(3) . . ?
F8 C49 F7 105.3(3) . . ?
F8 C49 C45 113.5(3) . . ?
F9 C49 F7 104.6(3) . . ?
F9 C49 F8 107.8(3) . . ?
F9 C49 C45 112.6(3) . . ?
F10 C50 F11 107.5(3) . . ?
F10 C50 C47 113.5(3) . . ?
F11 C50 C47 112.5(3) . . ?
F12 C50 F10 105.1(3) . . ?
F12 C50 F11 105.0(3) . . ?
F12 C50 C47 112.5(3) . . ?
O5 C51 K1 48.29(17) . . ?
O5 C51 C52 109.6(3) . . ?
C52 C51 K1 80.8(2) . . ?
O6 C52 C51 109.7(3) . . ?
O7 C55 C56 110.6(3) . . ?
O8 C56 C55 111.4(3) . . ?
O8 C58 K1 41.12(17) . . ?

loop_
_geom_bond_atom_site_label_1
_geom_bond_atom_site_label_2
_geom_bond_distance
_geom_bond_site_symmetry_2
_geom_bond_publ_flag
Ce1 K1 4.1713(6) . ?
Ce1 O1 2.2179(19) . ?
Ce1 O2 2.1773(19) . ?
Ce1 O3 2.1608(18) . ?
Ce1 O4 2.4602(19) . ?
Ce1 N1 2.616(2) . ?
Ce1 N2 2.633(2) . ?
Ce1 N3 2.635(2) . ?
Ce1 N5 2.465(2) . ?
Ce1 C34 2.932(3) . ?
K1 O1 2.644(2) . ?
K1 O4 2.621(2) . ?
K1 O5 2.781(3) . ?
K1 O6 2.698(2) . ?
K1 O7 2.838(3) . ?
K1 O8 2.641(2) . ?
F1 C41 1.335(3) . ?
F2 C41 1.346(3) . ?
F3 C41 1.334(3) . ?
F4 C42 1.354(4) . ?
F5 C42 1.333(4) . ?
F6 C42 1.350(3) . ?
F7 C49 1.353(4) . ?
F8 C49 1.340(4) . ?
F9 C49 1.339(3) . ?
F10 C50 1.335(4) . ?
F11 C50 1.337(4) . ?
F12 C50 1.333(4) . ?
O1 N1 1.433(3) . ?
O2 N2 1.435(3) . ?
O3 N3 1.428(3) . ?
O4 C34 1.309(3) . ?
O5 C51 1.395(4) . ?
O5 C53 1.414(4) . ?
O6 C52 1.424(5) . ?
O6 C54 1.412(5) . ?
O7 C55 1.416(5) . ?
O7 C57 1.409(5) . ?
O8 C56 1.429(5) . ?
O8 C58 1.413(5) . ?
N1 C7 1.459(4) . ?
N1 C8 1.530(3) . ?
N2 C18 1.454(4) . ?
N2 C19 1.531(3) . ?
N3 C29 1.459(3) . ?
N3 C30 1.524(3) . ?
N4 C1 1.478(3) . ?
N4 C12 1.481(3) . ?
N4 C23 1.484(3) . ?
N5 C34 1.362(3) . ?
N5 C35 1.394(3) . ?
N6 C34 1.330(4) . ?
N6 C43 1.383(3) . ?
C1 C2 1.511(4) . ?
C2 C3 1.399(4) . ?
C2 C7 1.397(4) . ?
C3 C4 1.382(4) . ?
C4 C5 1.383(5) . ?
C5 C6 1.386(4) . ?
C6 C7 1.399(4) . ?
C8 C9 1.525(4) . ?
C8 C10 1.524(4) . ?
C8 C11 1.530(4) . ?
C12 C13 1.506(4) . ?
C13 C14 1.401(4) . ?
C13 C18 1.400(4) . ?
C14 C15 1.383(4) . ?
C15 C16 1.384(5) . ?
C16 C17 1.387(4) . ?
C17 C18 1.394(4) . ?
C19 C20 1.530(4) . ?
C19 C21 1.525(4) . ?
C19 C22 1.524(4) . ?
C23 C24 1.504(4) . ?
C24 C25 1.399(4) . ?
C24 C29 1.394(4) . ?
C25 C26 1.387(4) . ?
C26 C27 1.385(4) . ?
C27 C28 1.385(4) . ?
C28 C29 1.399(4) . ?
C30 C31 1.531(4) . ?
C30 C32 1.529(4) . ?
C30 C33 1.519(4) . ?
C35 C36 1.399(4) . ?
C35 C40 1.396(4) . ?
C36 C37 1.386(4) . ?
C37 C38 1.392(4) . ?
C37 C41 1.501(4) . ?
C38 C39 1.392(4) . ?
C39 C40 1.388(4) . ?
C39 C42 1.491(4) . ?
C43 C44 1.412(4) . ?
C43 C48 1.411(4) . ?
C44 C45 1.392(4) . ?
C45 C46 1.384(4) . ?
C45 C49 1.491(4) . ?
C46 C47 1.385(4) . ?
C47 C48 1.386(4) . ?
C47 C50 1.498(4) . ?
C51 C52 1.503(5) . ?
C55 C56 1.499(6) . ?
